data_7228381
loop_
_publ_author_name
'Jaumann, Eva'
'Steinwand, Sabrina'
'Klenik, Szabina'
'Plackmeyer, Joern'
'Bats, Jan'
'Wachtveitl, Josef'
'Prisner, Thomas F. F'

_publ_section_title
;
 A Combined Optical and EPR Spectroscopy Study: Azobenzene-Based
 Biradicals as Reversible Molecular Photoswitches
;
_journal_name_full 'Phys. Chem. Chem. Phys.'
_journal_paper_doi 10.1039/C7CP02088K
_journal_year 2017
_chemical_formula_moiety 'C32 H34 N4 O2'
_chemical_formula_sum 'C32 H34 N4 O2'
_chemical_formula_weight 506.63
_chemical_name_systematic
;
?
;
_space_group_IT_number 2
_symmetry_cell_setting triclinic
_symmetry_space_group_name_Hall '-P 1'
_symmetry_space_group_name_H-M 'P -1'
_atom_sites_solution_hydrogens geom
_atom_sites_solution_primary direct
_atom_sites_solution_secondary difmap
_audit_creation_method SHELXL-97
_audit_update_record
;
2011-11-02 deposited with the CCDC.
2017-06-02 downloaded from the CCDC.
;
_cell_angle_alpha 89.153(2)
_cell_angle_beta 87.364(2)
_cell_angle_gamma 78.992(2)
_cell_formula_units_Z 1
_cell_length_a 5.9834(8)
_cell_length_b 6.4373(8)
_cell_length_c 18.610(2)
_cell_measurement_reflns_used 1168
_cell_measurement_temperature 171(2)
_cell_measurement_theta_max 23
_cell_measurement_theta_min 3
_cell_volume 702.85(15)
_computing_cell_refinement 'SAINT (Siemens, 1995)'
_computing_data_collection 'SMART (Siemens, 1995)'
_computing_data_reduction 'SAINT (Siemens, 1995)'
_computing_publication_material 'SHELXL-97 (Sheldrick, 1997)'
_computing_structure_refinement 'SHELXL-97 (Sheldrick, 1997)'
_computing_structure_solution 'SHELXS-97 (Sheldrick, 1997)'
_diffrn_ambient_temperature 171(2)
_diffrn_measured_fraction_theta_full 0.952
_diffrn_measured_fraction_theta_max 0.950
_diffrn_measurement_device_type SIEMENS_SMART_CCD
_diffrn_measurement_method \w
_diffrn_radiation_monochromator graphite
_diffrn_radiation_source 'normal-focus sealed tube'
_diffrn_radiation_type MoK\a
_diffrn_radiation_wavelength 0.71073
_diffrn_reflns_av_R_equivalents 0.0582
_diffrn_reflns_av_sigmaI/netI 0.1698
_diffrn_reflns_limit_h_max 7
_diffrn_reflns_limit_h_min -6
_diffrn_reflns_limit_k_max 7
_diffrn_reflns_limit_k_min -7
_diffrn_reflns_limit_l_max 22
_diffrn_reflns_limit_l_min -22
_diffrn_reflns_number 4303
_diffrn_reflns_theta_full 25.00
_diffrn_reflns_theta_max 25.15
_diffrn_reflns_theta_min 2.19
_diffrn_standards_number 0
_exptl_absorpt_coefficient_mu 0.076
_exptl_absorpt_correction_T_max 0.997
_exptl_absorpt_correction_T_min 0.926
_exptl_absorpt_correction_type multi-scan
_exptl_absorpt_process_details 'SADABS (Sheldrick, 2000)'
_exptl_crystal_colour colorless
_exptl_crystal_density_diffrn 1.197
_exptl_crystal_density_method 'not measured'
_exptl_crystal_description rod
_exptl_crystal_F_000 270
_exptl_crystal_size_max 0.40
_exptl_crystal_size_mid 0.10
_exptl_crystal_size_min 0.04
_refine_diff_density_max 0.551
_refine_diff_density_min -0.185
_refine_diff_density_rms 0.049
_refine_ls_extinction_coef 0.035(4)
_refine_ls_extinction_expression Fc^*^=kFc[1+0.001xFc^2^\l^3^/sin(2\q)]^-1/4^
_refine_ls_extinction_method SHELXL
_refine_ls_goodness_of_fit_ref 0.939
_refine_ls_hydrogen_treatment constr
_refine_ls_matrix_type full
_refine_ls_number_parameters 177
_refine_ls_number_reflns 2399
_refine_ls_number_restraints 0
_refine_ls_restrained_S_all 0.939
_refine_ls_R_factor_all 0.1571
_refine_ls_R_factor_gt 0.0591
_refine_ls_shift/su_max 0.002
_refine_ls_shift/su_mean 0.000
_refine_ls_structure_factor_coef Fsqd
_refine_ls_weighting_details 'calc w=1/[\s^2^(Fo^2^)+(0.02P)^2^] where P=(Fo^2^+2Fc^2^)/3'
_refine_ls_weighting_scheme calc
_refine_ls_wR_factor_gt 0.1000
_refine_ls_wR_factor_ref 0.1179
_reflns_number_gt 1103
_reflns_number_total 2400
_reflns_threshold_expression I>2sigma(I)
_cod_data_source_file c7cp02088k2.cif
_cod_data_source_block klenik1
_cod_original_cell_volume 702.85(16)
_cod_database_code 7228381

loop_
_symmetry_equiv_pos_as_xyz
'x, y, z'
'-x, -y, -z'

loop_
_atom_site_label
_atom_site_type_symbol
_atom_site_fract_x
_atom_site_fract_y
_atom_site_fract_z
_atom_site_U_iso_or_equiv
_atom_site_adp_type
_atom_site_occupancy
_atom_site_symmetry_multiplicity
_atom_site_calc_flag
_atom_site_refinement_flags
O1 O -0.2937(4) -0.1532(3) 0.39734(11) 0.0434(7) Uani 1 1 d .
N1 N 0.9668(5) 0.4123(4) -0.00119(14) 0.0363(8) Uani 1 1 d .
N2 N -0.2272(4) 0.0043(4) 0.36686(13) 0.0316(7) Uani 1 1 d .
C7 C 0.2310(6) 0.2998(5) 0.18682(17) 0.0334(9) Uani 1 1 d .
C4 C 0.4108(5) 0.3358(5) 0.13730(16) 0.0274(8) Uani 1 1 d .
C9 C -0.0521(5) 0.2112(5) 0.28970(16) 0.0257(8) Uani 1 1 d .
C1 C 0.7747(6) 0.3993(5) 0.04688(16) 0.0317(9) Uani 1 1 d .
C10 C -0.1729(5) 0.3373(5) 0.33939(16) 0.0316(9) Uani 1 1 d .
H10A H -0.1797 0.4859 0.3400 0.038 Uiso 1 1 calc R
C8 C 0.0935(6) 0.2665(5) 0.23315(17) 0.0313(9) Uani 1 1 d .
C12 C -0.0737(5) -0.0184(5) 0.30181(16) 0.0242(8) Uani 1 1 d .
C11 C -0.2969(5) 0.2242(5) 0.39403(16) 0.0261(8) Uani 1 1 d .
C3 C 0.5114(6) 0.1825(5) 0.08826(17) 0.0394(9) Uani 1 1 d .
H3A H 0.4541 0.0552 0.0854 0.047 Uiso 1 1 calc R
C6 C 0.6750(6) 0.5547(5) 0.09434(17) 0.0395(10) Uani 1 1 d .
H6A H 0.7297 0.6836 0.0963 0.047 Uiso 1 1 calc R
C16 C 0.1519(5) -0.1602(4) 0.31729(16) 0.0357(9) Uani 1 1 d .
H16A H 0.2169 -0.1057 0.3589 0.053 Uiso 1 1 calc R
H16B H 0.2571 -0.1625 0.2753 0.053 Uiso 1 1 calc R
H16C H 0.1275 -0.3040 0.3278 0.053 Uiso 1 1 calc R
C5 C 0.4954(6) 0.5218(5) 0.13885(17) 0.0419(10) Uani 1 1 d .
H5A H 0.4271 0.6296 0.1717 0.050 Uiso 1 1 calc R
C2 C 0.6942(6) 0.2117(5) 0.04327(17) 0.0387(10) Uani 1 1 d .
H2A H 0.7635 0.1045 0.0104 0.046 Uiso 1 1 calc R
C13 C -0.2161(6) 0.2428(5) 0.46987(15) 0.0408(10) Uani 1 1 d .
H13A H -0.2937 0.1578 0.5032 0.061 Uiso 1 1 calc R
H13B H -0.2518 0.3913 0.4848 0.061 Uiso 1 1 calc R
H13C H -0.0511 0.1913 0.4703 0.061 Uiso 1 1 calc R
C15 C -0.1864(6) -0.1032(5) 0.24003(15) 0.0398(10) Uani 1 1 d .
H15A H -0.2060 -0.2480 0.2512 0.060 Uiso 1 1 calc R
H15B H -0.0902 -0.1030 0.1960 0.060 Uiso 1 1 calc R
H15C H -0.3356 -0.0132 0.2331 0.060 Uiso 1 1 calc R
C14 C -0.5549(5) 0.2920(5) 0.39263(17) 0.0399(10) Uani 1 1 d .
H14A H -0.6045 0.2726 0.3441 0.060 Uiso 1 1 calc R
H14B H -0.5988 0.4415 0.4060 0.060 Uiso 1 1 calc R
H14C H -0.6275 0.2056 0.4269 0.060 Uiso 1 1 calc R

loop_
_atom_site_aniso_label
_atom_site_aniso_U_11
_atom_site_aniso_U_22
_atom_site_aniso_U_33
_atom_site_aniso_U_23
_atom_site_aniso_U_13
_atom_site_aniso_U_12
O1 0.0517(17) 0.0266(13) 0.0525(16) 0.0043(12) 0.0150(12) -0.0135(12)
N1 0.0309(18) 0.048(2) 0.0303(16) 0.0096(16) 0.0054(14) -0.0113(16)
N2 0.0357(19) 0.0201(16) 0.0383(18) 0.0008(14) 0.0092(15) -0.0061(14)
C7 0.037(2) 0.032(2) 0.032(2) 0.0048(17) -0.0030(19) -0.0095(18)
C4 0.028(2) 0.031(2) 0.023(2) 0.0025(17) 0.0020(17) -0.0045(17)
C9 0.027(2) 0.0225(19) 0.028(2) 0.0014(16) 0.0015(17) -0.0066(16)
C1 0.034(2) 0.040(2) 0.021(2) -0.0014(17) 0.0019(17) -0.0062(19)
C10 0.034(2) 0.0223(19) 0.040(2) 0.0071(17) -0.0019(18) -0.0076(17)
C8 0.036(2) 0.027(2) 0.031(2) 0.0010(17) -0.0003(19) -0.0071(18)
C12 0.024(2) 0.0213(18) 0.026(2) -0.0011(15) 0.0037(17) -0.0027(16)
C11 0.026(2) 0.0188(18) 0.032(2) -0.0038(15) 0.0042(16) -0.0020(15)
C3 0.042(3) 0.035(2) 0.044(2) 0.0000(19) 0.003(2) -0.0161(19)
C6 0.044(3) 0.036(2) 0.041(2) -0.0062(19) 0.014(2) -0.0175(19)
C16 0.034(2) 0.028(2) 0.044(2) -0.0007(17) -0.0012(17) -0.0034(17)
C5 0.051(3) 0.034(2) 0.041(2) -0.0141(18) 0.016(2) -0.013(2)
C2 0.042(3) 0.038(2) 0.036(2) -0.0068(18) 0.0078(19) -0.0082(19)
C13 0.048(3) 0.037(2) 0.037(2) -0.0024(18) -0.0011(19) -0.0078(19)
C15 0.047(3) 0.035(2) 0.039(2) 0.0016(18) -0.0048(19) -0.0115(19)
C14 0.032(2) 0.038(2) 0.047(2) 0.0033(18) 0.0059(18) -0.0008(18)

loop_
_atom_type_symbol
_atom_type_description
_atom_type_scat_dispersion_real
_atom_type_scat_dispersion_imag
_atom_type_scat_source
C C 0.0033 0.0016 'International Tables Vol C Tables 4.2.6.8 and 6.1.1.4'
H H 0.0000 0.0000 'International Tables Vol C Tables 4.2.6.8 and 6.1.1.4'
N N 0.0061 0.0033 'International Tables Vol C Tables 4.2.6.8 and 6.1.1.4'
O O 0.0106 0.0060 'International Tables Vol C Tables 4.2.6.8 and 6.1.1.4'

loop_
_geom_angle_atom_site_label_1
_geom_angle_atom_site_label_2
_geom_angle_atom_site_label_3
_geom_angle
_geom_angle_site_symmetry_1
N1 N1 C1 113.8(3) 2_765
O1 N2 C12 122.4(2) .
O1 N2 C11 122.7(2) .
C12 N2 C11 114.9(2) .
C8 C7 C4 174.2(4) .
C3 C4 C5 117.8(3) .
C3 C4 C7 121.0(3) .
C5 C4 C7 121.1(3) .
C10 C9 C8 128.0(3) .
C10 C9 C12 111.6(3) .
C8 C9 C12 120.3(3) .
C6 C1 C2 120.6(3) .
C6 C1 N1 124.7(3) .
C2 C1 N1 114.8(3) .
C9 C10 C11 114.0(3) .
C7 C8 C9 174.6(4) .
N2 C12 C16 110.4(2) .
N2 C12 C15 110.3(3) .
C16 C12 C15 111.2(3) .
N2 C12 C9 99.9(2) .
C16 C12 C9 112.6(3) .
C15 C12 C9 111.9(2) .
N2 C11 C10 99.6(2) .
N2 C11 C14 109.7(3) .
C10 C11 C14 113.0(3) .
N2 C11 C13 111.1(2) .
C10 C11 C13 112.3(3) .
C14 C11 C13 110.6(3) .
C4 C3 C2 121.2(3) .
C5 C6 C1 119.3(3) .
C6 C5 C4 121.9(3) .
C1 C2 C3 119.2(3) .

loop_
_geom_bond_atom_site_label_1
_geom_bond_atom_site_label_2
_geom_bond_distance
_geom_bond_site_symmetry_2
O1 N2 1.274(3) .
N1 N1 1.269(5) 2_765
N1 C1 1.438(4) .
N2 C12 1.477(4) .
N2 C11 1.486(4) .
C7 C8 1.209(4) .
C7 C4 1.434(4) .
C4 C3 1.385(4) .
C4 C5 1.388(4) .
C9 C10 1.332(4) .
C9 C8 1.420(4) .
C9 C12 1.521(4) .
C1 C6 1.373(4) .
C1 C2 1.386(4) .
C10 C11 1.493(4) .
C12 C16 1.515(4) .
C12 C15 1.518(4) .
C11 C14 1.524(4) .
C11 C13 1.526(4) .
C3 C2 1.387(4) .
C6 C5 1.373(4) .

loop_
_geom_torsion_atom_site_label_1
_geom_torsion_atom_site_label_2
_geom_torsion_atom_site_label_3
_geom_torsion_atom_site_label_4
_geom_torsion
_geom_torsion_site_symmetry_1
N1 N1 C1 C6 -3.1(5) 2_765
N1 N1 C1 C2 177.8(3) 2_765
C8 C9 C10 C11 -176.2(3) .
C12 C9 C10 C11 0.3(4) .
O1 N2 C12 C16 -61.2(4) .
C11 N2 C12 C16 118.6(3) .
O1 N2 C12 C15 62.1(4) .
C11 N2 C12 C15 -118.1(3) .
O1 N2 C12 C9 -179.9(3) .
C11 N2 C12 C9 -0.1(3) .
C10 C9 C12 N2 -0.1(3) .
C8 C9 C12 N2 176.7(3) .
C10 C9 C12 C16 -117.2(3) .
C8 C9 C12 C16 59.6(4) .
C10 C9 C12 C15 116.7(3) .
C8 C9 C12 C15 -66.6(4) .
O1 N2 C11 C10 -180.0(3) .
C12 N2 C11 C10 0.3(3) .
O1 N2 C11 C14 -61.2(4) .
C12 N2 C11 C14 119.1(3) .
O1 N2 C11 C13 61.4(4) .
C12 N2 C11 C13 -118.3(3) .
C9 C10 C11 N2 -0.3(3) .
C9 C10 C11 C14 -116.7(3) .
C9 C10 C11 C13 117.4(3) .
C5 C4 C3 C2 1.5(5) .
C7 C4 C3 C2 -176.1(3) .
C2 C1 C6 C5 0.6(5) .
N1 C1 C6 C5 -178.4(3) .
C1 C6 C5 C4 -0.1(5) .
C3 C4 C5 C6 -0.9(5) .
C7 C4 C5 C6 176.7(3) .
C6 C1 C2 C3 0.0(5) .
N1 C1 C2 C3 179.1(3) .
C4 C3 C2 C1 -1.0(5) .
